data_7231247
loop_
_publ_author_name
'Kwon, Hyunchul'
'Lee, Eunsung'

_publ_section_title
;
 Coordination preference of hexa(2-pyridyl)benzene with copper(ii)
 directed by hydrogen bonding
;
_journal_issue 35
_journal_name_full CrystEngComm
_journal_page_first 5233
_journal_paper_doi 10.1039/C8CE00918J
_journal_volume 20
_journal_year 2018
_chemical_formula_moiety 'C36 H28 Cl4 Cu2 N6 O2, 5.5(H2 O)'
_chemical_formula_sum 'C36 H39 Cl4 Cu2 N6 O7.5'
_chemical_formula_weight 944.61
_space_group_crystal_system triclinic
_space_group_IT_number 2
_space_group_name_Hall '-P 1'
_space_group_name_H-M_alt 'P -1'
_symmetry_space_group_name_Hall '-P 1'
_symmetry_space_group_name_H-M 'P -1'
_atom_sites_solution_hydrogens mixed
_atom_sites_solution_primary dual
_audit_creation_date 2018-07-10
_audit_creation_method
;
Olex2 1.2
(compiled 2018.04.18 svn.r3501 for OlexSys, GUI svn.r5492)
;
_audit_update_record
;
2018-07-17 deposited with the CCDC.
2018-07-25 downloaded from the CCDC.
;
_cell_angle_alpha 113.957(18)
_cell_angle_beta 111.576(17)
_cell_angle_gamma 91.514(16)
_cell_formula_units_Z 1
_cell_length_a 9.081(5)
_cell_length_b 10.926(6)
_cell_length_c 12.055(7)
_cell_measurement_reflns_used 4501
_cell_measurement_temperature 100
_cell_measurement_theta_max 25.228
_cell_measurement_theta_min 2.031
_cell_volume 994.5(10)
_computing_cell_refinement 'SAINT v8.34A (Bruker, 2013)'
_computing_data_collection 'Bruker APEX II'
_computing_data_reduction 'SAINT v8.34A (Bruker, 2013)'
_computing_molecular_graphics 'Olex2 (Dolomanov et al., 2009)'
_computing_publication_material 'Olex2 (Dolomanov et al., 2009)'
_computing_structure_refinement 'ShelXL (Sheldrick, 2015)'
_computing_structure_solution 'ShelXT (Sheldrick, 2015)'
_diffrn_ambient_temperature 100
_diffrn_measured_fraction_theta_full 0.992
_diffrn_measured_fraction_theta_max 0.992
_diffrn_measurement_device_type 'Bruker APEX-II CCD'
_diffrn_measurement_method '\f and \w scans'
_diffrn_radiation_type MoK\a
_diffrn_radiation_wavelength 0.71073
_diffrn_reflns_av_R_equivalents 0.1043
_diffrn_reflns_av_unetI/netI 0.0635
_diffrn_reflns_Laue_measured_fraction_full 0.992
_diffrn_reflns_Laue_measured_fraction_max 0.992
_diffrn_reflns_limit_h_max 10
_diffrn_reflns_limit_h_min -10
_diffrn_reflns_limit_k_max 13
_diffrn_reflns_limit_k_min -13
_diffrn_reflns_limit_l_max 14
_diffrn_reflns_limit_l_min -14
_diffrn_reflns_number 27505
_diffrn_reflns_point_group_measured_fraction_full 0.992
_diffrn_reflns_point_group_measured_fraction_max 0.992
_diffrn_reflns_theta_full 25.228
_diffrn_reflns_theta_max 25.228
_diffrn_reflns_theta_min 2.031
_diffrn_standards_number 0
_exptl_absorpt_coefficient_mu 1.395
_exptl_absorpt_correction_T_max 0.7452
_exptl_absorpt_correction_T_min 0.4824
_exptl_absorpt_correction_type multi-scan
_exptl_absorpt_process_details
;
SADABS-2014/5 (Bruker,2014/5) was used for absorption correction.
wR2(int) was 0.1537 before and 0.0926 after correction.
The Ratio of minimum to maximum transmission is 0.6473.
The \l/2 correction factor is 0.00150.
;
_exptl_crystal_colour green
_exptl_crystal_density_diffrn 1.577
_exptl_crystal_description block
_exptl_crystal_F_000 483
_exptl_crystal_size_max 0.2
_exptl_crystal_size_mid 0.15
_exptl_crystal_size_min 0.1
_refine_diff_density_max 1.310
_refine_diff_density_min -0.800
_refine_diff_density_rms 0.105
_refine_ls_extinction_method none
_refine_ls_goodness_of_fit_ref 1.048
_refine_ls_hydrogen_treatment constr
_refine_ls_matrix_type full
_refine_ls_number_parameters 263
_refine_ls_number_reflns 3561
_refine_ls_number_restraints 6
_refine_ls_restrained_S_all 1.179
_refine_ls_R_factor_all 0.0755
_refine_ls_R_factor_gt 0.0580
_refine_ls_shift/su_max 0.000
_refine_ls_shift/su_mean 0.000
_refine_ls_structure_factor_coef Fsqd
_refine_ls_weighting_details 'w=1/[\s^2^(Fo^2^)+(0.0557P)^2^+3.7812P] where P=(Fo^2^+2Fc^2^)/3'
_refine_ls_weighting_scheme calc
_refine_ls_wR_factor_gt 0.1398
_refine_ls_wR_factor_ref 0.1506
_reflns_Friedel_coverage 0.000
_reflns_number_gt 2859
_reflns_number_total 3561
_reflns_threshold_expression 'I > 2\s(I)'
_cod_data_source_file c8ce00918j2.cif
_cod_data_source_block p-1_CCDC1
_cod_depositor_comments 'Adding full bibliography for 7231245--7231248.cif.'
_cod_original_cell_volume 994.5(9)
_cod_original_formula_sum 'C36 H39 Cl4 Cu2 N6 O7.50'
_cod_database_code 7231247
_shelx_shelxl_version_number 2016/4
_shelx_space_group_comment
;
The symmetry employed for this shelxl refinement is uniquely defined
by the following loop, which should always be used as a source of
symmetry information in preference to the above space-group names.
They are only intended as comments.
;
_olex2_refinement_description
;
1. Fixed Uiso
 At 1.2 times of:
  All C(H) groups
 At 1.5 times of:
  All O(H,H) groups
2. Restrained distances
 O1-H1A = O1-H1B
 0.84 with sigma of 0.01
 O4-H4A
 0.95 with sigma of 0.01
 O4-H4B
 0.95 with sigma of 0.01
 O2-H2A
 1 with sigma of 0.02
 H1A-H1B
 1.34 with sigma of 0.02
3. Others
 Fixed Sof: O4(0.75) H4A(0.75) H4B(0.75)
4.a Free rotating group:
 O2(H2A,H2B), O4(H4A,H4B), O3(H3A,H3B)
4.b Rotating group:
 O1(H1A,H1B)
4.c Aromatic/amide H refined with riding coordinates:
 C1(H1), C4(H4), C3(H3), C9(H9), C12(H12), C2(H2), C15(H15), C10(H10),
 C11(H11), C16(H16), C18(H18), C17(H17)
;
_olex2_submission_special_instructions 'No special instructions were received'

loop_
_space_group_symop_operation_xyz
'x, y, z'
'-x, -y, -z'

loop_
_atom_site_label
_atom_site_type_symbol
_atom_site_fract_x
_atom_site_fract_y
_atom_site_fract_z
_atom_site_U_iso_or_equiv
_atom_site_adp_type
_atom_site_occupancy
_atom_site_site_symmetry_order
_atom_site_calc_flag
_atom_site_refinement_flags_posn
_atom_site_refinement_flags_occupancy
_atom_site_disorder_assembly
_atom_site_disorder_group
Cu1 Cu 0.22485(7) 0.60597(6) 0.34747(6) 0.0254(2) Uani 1 1 d . . . .
Cl1 Cl 0.35923(17) 0.69896(15) 0.24979(16) 0.0418(4) Uani 1 1 d . . . .
Cl2 Cl 0.18842(18) 0.37379(14) 0.23557(16) 0.0432(4) Uani 1 1 d . . . .
N1 N -0.0099(4) 0.5985(4) 0.2390(4) 0.0198(8) Uani 1 1 d . . . .
O1 O 0.4244(4) 0.6097(4) 0.4994(4) 0.0389(9) Uani 1 1 d D . . .
H1A H 0.427046 0.671262 0.592274 0.058 Uiso 1 1 d DGR . . .
H1B H 0.487971 0.632618 0.468239 0.058 Uiso 1 1 d DGR . . .
N2 N 0.2132(4) 0.7864(4) 0.4880(4) 0.0215(9) Uani 1 1 d . . . .
N3 N -0.3962(5) 0.2814(4) 0.2570(4) 0.0285(10) Uani 1 1 d . . . .
O2 O 0.7140(6) 0.7723(5) 0.5699(5) 0.0589(13) Uani 1 1 d D . . .
H2A H 0.728047 0.718751 0.628808 0.088 Uiso 1 1 d DG . . .
H2B H 0.714722 0.836214 0.656096 0.088 Uiso 1 1 d G . . .
C5 C -0.1183(5) 0.5813(4) 0.2873(4) 0.0179(10) Uani 1 1 d . . . .
C6 C -0.0580(5) 0.5410(4) 0.3986(4) 0.0168(9) Uani 1 1 d . . . .
C7 C 0.0636(5) 0.6306(4) 0.5239(4) 0.0177(9) Uani 1 1 d . . . .
C13 C -0.1226(5) 0.4107(4) 0.3753(4) 0.0180(9) Uani 1 1 d . . . .
C8 C 0.1241(5) 0.7732(4) 0.5518(5) 0.0200(10) Uani 1 1 d . . . .
C1 C -0.0608(6) 0.6210(5) 0.1314(5) 0.0234(10) Uani 1 1 d . . . .
H1 H 0.013306 0.632704 0.098125 0.028 Uiso 1 1 calc R . . .
C4 C -0.2772(5) 0.5951(4) 0.2328(5) 0.0199(10) Uani 1 1 d . . . .
H4 H -0.348077 0.588386 0.270436 0.024 Uiso 1 1 calc R . . .
C3 C -0.3280(6) 0.6190(4) 0.1213(5) 0.0218(10) Uani 1 1 d . . . .
H3 H -0.433597 0.629104 0.083459 0.026 Uiso 1 1 calc R . . .
C14 C -0.2594(5) 0.3168(4) 0.2454(5) 0.0198(10) Uani 1 1 d . . . .
C9 C 0.0949(6) 0.8868(5) 0.6421(5) 0.0255(11) Uani 1 1 d . . . .
H9 H 0.033015 0.876019 0.685477 0.031 Uiso 1 1 calc R . . .
C12 C 0.2771(6) 0.9119(5) 0.5144(5) 0.0290(11) Uani 1 1 d . . . .
H12 H 0.339311 0.920701 0.470593 0.035 Uiso 1 1 calc R . . .
C2 C -0.2208(6) 0.6276(5) 0.0671(5) 0.0244(11) Uani 1 1 d . . . .
H2 H -0.254610 0.637684 -0.010947 0.029 Uiso 1 1 calc R . . .
C15 C -0.2490(7) 0.2703(5) 0.1252(5) 0.0310(12) Uani 1 1 d . . . .
H15 H -0.154062 0.294455 0.119396 0.037 Uiso 1 1 calc R . . .
C10 C 0.1591(6) 1.0163(5) 0.6668(5) 0.0283(11) Uani 1 1 d . . . .
H10 H 0.138099 1.093572 0.724802 0.034 Uiso 1 1 calc R . . .
C11 C 0.2543(6) 1.0291(5) 0.6045(5) 0.0335(13) Uani 1 1 d . . . .
H11 H 0.302594 1.115121 0.622582 0.040 Uiso 1 1 calc R . . .
C16 C -0.3911(8) 0.1825(5) 0.0081(5) 0.0369(14) Uani 1 1 d . . . .
H16 H -0.391223 0.147821 -0.076300 0.044 Uiso 1 1 calc R . . .
O4 O 0.9476(7) 0.9113(6) 1.0369(6) 0.0535(15) Uani 0.75 1 d D P . .
H4A H 0.944732 0.800472 0.986670 0.080 Uiso 0.75 1 d DG P . .
H4B H 0.976323 0.974419 1.005749 0.080 Uiso 0.75 1 d DG P . .
C18 C -0.5255(6) 0.1992(5) 0.1464(6) 0.0357(13) Uani 1 1 d . . . .
H18 H -0.618563 0.174057 0.154135 0.043 Uiso 1 1 calc R . . .
C17 C -0.5261(7) 0.1516(5) 0.0250(6) 0.0366(13) Uani 1 1 d . . . .
H17 H -0.619983 0.096534 -0.049292 0.044 Uiso 1 1 calc R . . .
O3 O 0.7777(12) 1.0383(6) 0.7583(6) 0.114(3) Uani 1 1 d . . A 2
H3A H 0.728776 1.101145 0.749117 0.171 Uiso 1 1 d G . A 2
H3B H 0.878414 1.055138 0.824173 0.171 Uiso 1 1 d G . A 2

loop_
_atom_site_aniso_label
_atom_site_aniso_U_11
_atom_site_aniso_U_22
_atom_site_aniso_U_33
_atom_site_aniso_U_23
_atom_site_aniso_U_13
_atom_site_aniso_U_12
Cu1 0.0188(3) 0.0185(3) 0.0324(4) 0.0078(3) 0.0077(3) 0.0056(2)
Cl1 0.0375(8) 0.0394(8) 0.0561(9) 0.0162(7) 0.0329(7) 0.0086(6)
Cl2 0.0422(8) 0.0302(7) 0.0503(9) 0.0125(7) 0.0178(7) 0.0121(6)
N1 0.021(2) 0.0123(19) 0.021(2) 0.0047(16) 0.0068(17) 0.0030(16)
O1 0.031(2) 0.035(2) 0.042(2) 0.0144(19) 0.0082(18) 0.0133(17)
N2 0.0145(19) 0.018(2) 0.022(2) 0.0060(17) 0.0015(17) -0.0007(16)
N3 0.023(2) 0.018(2) 0.036(3) 0.0094(19) 0.0061(19) 0.0055(17)
O2 0.046(3) 0.048(3) 0.070(3) 0.011(2) 0.030(3) -0.007(2)
C5 0.020(2) 0.009(2) 0.020(2) 0.0047(19) 0.006(2) 0.0042(18)
C6 0.017(2) 0.017(2) 0.018(2) 0.0102(19) 0.0061(19) 0.0070(18)
C7 0.014(2) 0.017(2) 0.018(2) 0.0051(19) 0.0047(19) 0.0031(18)
C13 0.015(2) 0.016(2) 0.017(2) 0.0040(19) 0.0048(19) 0.0049(18)
C8 0.017(2) 0.014(2) 0.020(2) 0.0061(19) -0.0006(19) 0.0022(18)
C1 0.029(3) 0.017(2) 0.025(3) 0.008(2) 0.013(2) 0.003(2)
C4 0.020(2) 0.012(2) 0.023(3) 0.006(2) 0.007(2) 0.0009(18)
C3 0.022(2) 0.011(2) 0.022(3) 0.006(2) 0.001(2) 0.0021(19)
C14 0.021(2) 0.014(2) 0.022(3) 0.008(2) 0.005(2) 0.0064(18)
C9 0.024(3) 0.025(3) 0.022(3) 0.009(2) 0.006(2) 0.006(2)
C12 0.024(3) 0.028(3) 0.033(3) 0.015(2) 0.008(2) -0.001(2)
C2 0.035(3) 0.016(2) 0.014(2) 0.006(2) 0.003(2) 0.003(2)
C15 0.045(3) 0.022(3) 0.030(3) 0.013(2) 0.018(3) 0.010(2)
C10 0.031(3) 0.014(2) 0.024(3) 0.001(2) 0.003(2) 0.003(2)
C11 0.035(3) 0.014(2) 0.035(3) 0.004(2) 0.005(3) -0.004(2)
C16 0.068(4) 0.023(3) 0.020(3) 0.013(2) 0.014(3) 0.019(3)
O4 0.044(3) 0.044(3) 0.056(4) 0.010(3) 0.018(3) 0.004(3)
C18 0.025(3) 0.023(3) 0.044(4) 0.010(3) 0.004(3) 0.002(2)
C17 0.030(3) 0.025(3) 0.038(3) 0.015(3) -0.003(3) 0.006(2)
O3 0.188(9) 0.072(4) 0.064(4) 0.029(3) 0.034(5) 0.057(5)

loop_
_atom_type_symbol
_atom_type_description
_atom_type_scat_dispersion_real
_atom_type_scat_dispersion_imag
_atom_type_scat_source
C C 0.0033 0.0016 'International Tables Vol C Tables 4.2.6.8 and 6.1.1.4'
H H 0.0000 0.0000 'International Tables Vol C Tables 4.2.6.8 and 6.1.1.4'
Cl Cl 0.1484 0.1585 'International Tables Vol C Tables 4.2.6.8 and 6.1.1.4'
Cu Cu 0.3201 1.2651 'International Tables Vol C Tables 4.2.6.8 and 6.1.1.4'
N N 0.0061 0.0033 'International Tables Vol C Tables 4.2.6.8 and 6.1.1.4'
O O 0.0106 0.0060 'International Tables Vol C Tables 4.2.6.8 and 6.1.1.4'

loop_
_geom_angle_atom_site_label_1
_geom_angle_atom_site_label_2
_geom_angle_atom_site_label_3
_geom_angle
_geom_angle_site_symmetry_1
H3Ab O3b H3B 123.4 .
Cl2 Cu1 Cl1 105.69(7) .
N1 Cu1 Cl1 100.80(12) .
N1 Cu1 Cl2 90.94(11) .
N1 Cu1 O1 159.57(16) .
N1 Cu1 N2 85.29(15) .
O1 Cu1 Cl1 98.50(13) .
O1 Cu1 Cl2 90.27(12) .
O1 Cu1 N2 85.24(16) .
N2 Cu1 Cl1 98.61(12) .
N2 Cu1 Cl2 155.68(12) .
C5 N1 Cu1 116.8(3) .
C1 N1 Cu1 124.2(3) .
C1 N1 C5 118.7(4) .
Cu1 O1 H1A 112.6 .
Cu1 O1 H1B 91.2 .
H1A O1 H1B 123.0 .
C8 N2 Cu1 114.9(3) .
C12 N2 Cu1 126.0(3) .
C12 N2 C8 119.0(4) .
C18 N3 C14 118.6(5) .
H2A O2 H2B 72.1 .
N1 C5 C6 116.0(4) .
N1 C5 C4 121.7(4) .
C4 C5 C6 122.2(4) .
C7 C6 C5 121.0(4) .
C13 C6 C5 118.9(4) .
C13 C6 C7 120.0(4) .
C6 C7 C8 120.0(4) .
C13 C7 C6 120.2(4) 2_566
C13 C7 C8 119.7(4) 2_566
C6 C13 C14 120.9(4) .
C7 C13 C6 119.7(4) 2_566
C7 C13 C14 119.3(4) 2_566
N2 C8 C7 116.5(4) .
N2 C8 C9 121.4(4) .
C9 C8 C7 122.0(4) .
N1 C1 H1 118.8 .
N1 C1 C2 122.4(4) .
C2 C1 H1 118.8 .
C5 C4 H4 120.6 .
C3 C4 C5 118.8(4) .
C3 C4 H4 120.6 .
C4 C3 H3 120.3 .
C2 C3 C4 119.5(4) .
C2 C3 H3 120.3 .
N3 C14 C13 114.1(4) .
N3 C14 C15 122.6(4) .
C15 C14 C13 123.3(4) .
C8 C9 H9 120.4 .
C10 C9 C8 119.1(5) .
C10 C9 H9 120.4 .
N2 C12 H12 118.8 .
N2 C12 C11 122.4(5) .
C11 C12 H12 118.8 .
C1 C2 H2 120.6 .
C3 C2 C1 118.7(4) .
C3 C2 H2 120.6 .
C14 C15 H15 121.4 .
C14 C15 C16 117.2(5) .
C16 C15 H15 121.4 .
C9 C10 H10 120.5 .
C11 C10 C9 119.1(5) .
C11 C10 H10 120.5 .
C12 C11 H11 120.6 .
C10 C11 C12 118.9(5) .
C10 C11 H11 120.6 .
C15 C16 H16 121.1 .
C17 C16 C15 117.9(5) .
C17 C16 H16 121.1 .
H4A O4 H4B 121.5 .
N3 C18 H18 118.8 .
N3 C18 C17 122.5(5) .
C17 C18 H18 118.8 .
C16 C17 H17 119.4 .
C18 C17 C16 121.2(5) .
C18 C17 H17 119.4 .

loop_
_geom_bond_atom_site_label_1
_geom_bond_atom_site_label_2
_geom_bond_distance
_geom_bond_site_symmetry_2
Cu1 Cl1 2.4230(17) .
Cu1 Cl2 2.283(2) .
Cu1 N1 2.029(4) .
Cu1 O1 2.033(4) .
Cu1 N2 2.049(4) .
O3b H3A 0.8503 .
O3b H3B 0.9161 .
N1 C5 1.358(6) .
N1 C1 1.334(6) .
O1 H1A 1.0358 .
O1 H1B 0.8754 .
N2 C8 1.345(6) .
N2 C12 1.336(6) .
N3 C14 1.363(6) .
N3 C18 1.335(7) .
O2 H2A 1.0663 .
O2 H2B 0.9862 .
C5 C6 1.499(6) .
C5 C4 1.389(6) .
C6 C7 1.406(6) .
C6 C13 1.400(6) .
C7 C13 1.395(6) 2_566
C7 C8 1.495(6) .
C13 C7 1.395(6) 2_566
C13 C14 1.498(6) .
C8 C9 1.389(7) .
C1 H1 0.9300 .
C1 C2 1.393(7) .
C4 H4 0.9300 .
C4 C3 1.387(7) .
C3 H3 0.9300 .
C3 C2 1.377(7) .
C14 C15 1.368(7) .
C9 H9 0.9300 .
C9 C10 1.385(7) .
C12 H12 0.9300 .
C12 C11 1.383(7) .
C2 H2 0.9300 .
C15 H15 0.9300 .
C15 C16 1.440(8) .
C10 H10 0.9300 .
C10 C11 1.374(8) .
C11 H11 0.9300 .
C16 H16 0.9300 .
C16 C17 1.370(8) .
O4 H4A 1.1069 .
O4 H4B 0.9785 .
C18 H18 0.9300 .
C18 C17 1.337(8) .
C17 H17 0.9300 .

loop_
_geom_hbond_atom_site_label_D
_geom_hbond_atom_site_label_H
_geom_hbond_atom_site_label_A
_geom_hbond_distance_DH
_geom_hbond_distance_HA
_geom_hbond_distance_DA
_geom_hbond_angle_DHA
_geom_hbond_site_symmetry_A
O1 H1A N3_$1 1.04 1.81 2.799(6) 158.9 2_566
O1 H1B O2 0.88 2.12 2.771(6) 130.3 .
